data_4076653
loop_
_publ_author_name
'MacAdams, Leonard A.'
'Kim, Woo-Kyu'
'Liable-Sands, Louise M.'
'Guzei, Ilia A.'
'Rheingold, Arnold L.'
'Theopold, Klaus H.'

_publ_section_title
;
 The (Ph)2nacnac Ligand in Organochromium Chemistry
;
_journal_issue 5
_journal_name_full Organometallics
_journal_page_first 952
_journal_paper_doi 10.1021/om010857k
_journal_volume 21
_journal_year 2002
_chemical_formula_sum 'C34 H33 Cr N4'
_chemical_formula_weight 549.64
_chemical_name_systematic
;
 ?
;
_space_group_IT_number 14
_symmetry_cell_setting monoclinic
_symmetry_space_group_name_Hall '-P 2ybc'
_symmetry_space_group_name_H-M 'P 1 21/c 1'
_atom_sites_solution_hydrogens geom
_atom_sites_solution_primary direct
_atom_sites_solution_secondary difmap
_audit_creation_method SHELXL-97
_cell_angle_alpha 90.00
_cell_angle_beta 97.814(2)
_cell_angle_gamma 90.00
_cell_formula_units_Z 4
_cell_length_a 10.0898(3)
_cell_length_b 9.2347(3)
_cell_length_c 30.2026(5)
_cell_measurement_temperature 173(2)
_cell_volume 2788.04(13)
_computing_cell_refinement 'Bruker SMART'
_computing_data_collection 'Bruker SMART'
_computing_data_reduction 'Bruker SHELXTL'
_computing_molecular_graphics 'Bruker SHELXTL'
_computing_publication_material 'Bruker SHELXTL'
_computing_structure_refinement 'SHELXL-97 (Sheldrick, 1997)'
_computing_structure_solution 'SHELXS-97 (Sheldrick, 1990)'
_diffrn_ambient_temperature 173(2)
_diffrn_measured_fraction_theta_full 0.975
_diffrn_measured_fraction_theta_max 0.975
_diffrn_measurement_device_type 'Siemen's P4/CCD'
_diffrn_measurement_method SMART
_diffrn_radiation_monochromator graphite
_diffrn_radiation_source 'fine-focus sealed tube'
_diffrn_radiation_type MoK\a
_diffrn_radiation_wavelength 0.71073
_diffrn_reflns_av_R_equivalents 0.0777
_diffrn_reflns_av_sigmaI/netI 0.0709
_diffrn_reflns_limit_h_max 11
_diffrn_reflns_limit_h_min -11
_diffrn_reflns_limit_k_max 10
_diffrn_reflns_limit_k_min -9
_diffrn_reflns_limit_l_max 33
_diffrn_reflns_limit_l_min -34
_diffrn_reflns_number 9298
_diffrn_reflns_theta_full 23.99
_diffrn_reflns_theta_max 23.99
_diffrn_reflns_theta_min 2.04
_exptl_absorpt_coefficient_mu 0.440
_exptl_absorpt_correction_T_max 0.9369
_exptl_absorpt_correction_T_min 0.8435
_exptl_absorpt_correction_type none
_exptl_crystal_colour Red
_exptl_crystal_density_diffrn 1.309
_exptl_crystal_density_method 'not measured'
_exptl_crystal_description Rod
_exptl_crystal_F_000 1156
_exptl_crystal_size_max 0.40
_exptl_crystal_size_mid 0.25
_exptl_crystal_size_min 0.15
_refine_diff_density_max 0.633
_refine_diff_density_min -0.857
_refine_diff_density_rms 0.124
_refine_ls_extinction_method none
_refine_ls_goodness_of_fit_ref 1.770
_refine_ls_hydrogen_treatment mixed
_refine_ls_matrix_type full
_refine_ls_number_parameters 352
_refine_ls_number_reflns 4280
_refine_ls_number_restraints 0
_refine_ls_restrained_S_all 1.770
_refine_ls_R_factor_all 0.1297
_refine_ls_R_factor_gt 0.0955
_refine_ls_shift/su_max 0.023
_refine_ls_shift/su_mean 0.006
_refine_ls_structure_factor_coef Fsqd
_refine_ls_weighting_details 'calc w=1/[\s^2^(Fo^2^)+(0.1100P)^2^+0.0000P] where P=(Fo^2^+2Fc^2^)/3'
_refine_ls_weighting_scheme calc
_refine_ls_wR_factor_gt 0.2578
_refine_ls_wR_factor_ref 0.2875
_reflns_number_gt 3211
_reflns_number_total 4280
_reflns_threshold_expression >2sigma(I)
_cod_data_source_file om010857k.cif
_cod_data_source_block len06
_cod_depositor_comments
;
The following automatic conversions were performed:

'_symmetry_cell_setting' value 'Monoclinic' changed to 'monoclinic'
according to /home/saulius/struct/CIF-dictionaries/cif_core.dic
dictionary named 'cif_core.dic' version 2.4.1 from 2010-06-29.

Automatic conversion script
Id: cif_fix_values 1715 2011-07-08 13:25:40Z adriana 
;
_cod_original_cell_volume 2788.03(13)
_cod_original_sg_symbol_H-M P2(1)/c
_cod_database_code 4076653

loop_
_symmetry_equiv_pos_as_xyz
'x, y, z'
'-x, y+1/2, -z+1/2'
'-x, -y, -z'
'x, -y-1/2, z-1/2'

loop_
_atom_site_label
_atom_site_type_symbol
_atom_site_fract_x
_atom_site_fract_y
_atom_site_fract_z
_atom_site_U_iso_or_equiv
_atom_site_adp_type
_atom_site_occupancy
_atom_site_symmetry_multiplicity
_atom_site_calc_flag
_atom_site_refinement_flags
Cr1 Cr 0.31010(10) 0.89683(11) 0.12332(3) 0.0225(4) Uani 1 1 d .
N1 N 0.3722(5) 1.0999(6) 0.12743(17) 0.0212(12) Uani 1 1 d .
N2 N 0.2859(6) 0.9025(6) 0.18722(18) 0.0241(12) Uani 1 1 d .
N3 N 0.3039(5) 0.7194(6) 0.08487(18) 0.0226(12) Uani 1 1 d .
N4 N 0.1113(5) 0.9364(6) 0.09544(17) 0.0217(12) Uani 1 1 d .
C1 C 0.3548(6) 1.1970(8) 0.1585(2) 0.0262(15) Uani 1 1 d .
C2 C 0.3012(7) 1.1611(7) 0.1972(2) 0.0274(16) Uani 1 1 d .
H2A H 0.2802 1.2395 0.2154 0.033 Uiso 1 1 calc R
C3 C 0.2750(7) 1.0225(7) 0.2120(2) 0.0253(15) Uani 1 1 d .
C4 C 0.3921(8) 1.3540(8) 0.1534(3) 0.0363(18) Uani 1 1 d .
H4A H 0.4287 1.3668 0.1252 0.054 Uiso 1 1 calc R
H4B H 0.4595 1.3823 0.1783 0.054 Uiso 1 1 calc R
H4C H 0.3124 1.4147 0.1532 0.054 Uiso 1 1 calc R
C5 C 0.2323(8) 1.0088(8) 0.2579(2) 0.0392(19) Uani 1 1 d .
H5A H 0.2179 0.9065 0.2644 0.059 Uiso 1 1 calc R
H5B H 0.1489 1.0626 0.2587 0.059 Uiso 1 1 calc R
H5C H 0.3023 1.0484 0.2803 0.059 Uiso 1 1 calc R
C6 C 0.5830(7) 1.1665(8) 0.0997(2) 0.0317(17) Uani 1 1 d .
H6A H 0.6270 1.1694 0.1296 0.038 Uiso 1 1 calc R
C7 C 0.6554(7) 1.1914(8) 0.0647(2) 0.0319(17) Uani 1 1 d .
H7A H 0.7488 1.2097 0.0705 0.038 Uiso 1 1 calc R
C8 C 0.5907(7) 1.1896(7) 0.0212(2) 0.0310(16) Uani 1 1 d .
H8A H 0.6397 1.2086 -0.0028 0.037 Uiso 1 1 calc R
C9 C 0.4565(8) 1.1605(8) 0.0127(2) 0.0359(18) Uani 1 1 d .
H9A H 0.4122 1.1595 -0.0171 0.043 Uiso 1 1 calc R
C10 C 0.3862(7) 1.1324(7) 0.0482(2) 0.0296(16) Uani 1 1 d .
H10A H 0.2937 1.1093 0.0424 0.036 Uiso 1 1 calc R
C11 C 0.4483(7) 1.1377(7) 0.0918(2) 0.0244(15) Uani 1 1 d .
C12 C 0.1589(7) 0.6816(8) 0.1957(2) 0.0341(17) Uani 1 1 d .
H12A H 0.0918 0.7140 0.1727 0.041 Uiso 1 1 calc R
C13 C 0.1427(8) 0.5518(8) 0.2170(3) 0.0394(19) Uani 1 1 d .
H13A H 0.0649 0.4951 0.2084 0.047 Uiso 1 1 calc R
C14 C 0.2389(8) 0.5038(8) 0.2509(2) 0.0372(19) Uani 1 1 d .
H14A H 0.2250 0.4176 0.2668 0.045 Uiso 1 1 calc R
C15 C 0.3547(8) 0.5820(8) 0.2612(3) 0.0344(17) Uani 1 1 d .
H15A H 0.4232 0.5472 0.2834 0.041 Uiso 1 1 calc R
C16 C 0.3722(7) 0.7109(8) 0.2396(2) 0.0321(17) Uani 1 1 d .
H16A H 0.4536 0.7629 0.2466 0.039 Uiso 1 1 calc R
C17 C 0.2731(6) 0.7655(7) 0.2077(2) 0.0237(15) Uani 1 1 d .
C21 C 0.2058(7) 0.6580(7) 0.0568(2) 0.0292(16) Uani 1 1 d .
C22 C 0.0786(7) 0.7214(7) 0.0492(2) 0.0275(16) Uani 1 1 d .
H22A H 0.0127 0.6689 0.0302 0.033 Uiso 1 1 calc R
C23 C 0.0359(7) 0.8525(8) 0.0660(2) 0.0264(15) Uani 1 1 d .
C24 C 0.2300(8) 0.5214(8) 0.0310(3) 0.0378(19) Uani 1 1 d .
H24A H 0.3226 0.4894 0.0394 0.057 Uiso 1 1 calc R
H24B H 0.2142 0.5417 -0.0011 0.057 Uiso 1 1 calc R
H24C H 0.1688 0.4452 0.0382 0.057 Uiso 1 1 calc R
C25 C -0.1053(7) 0.8988(8) 0.0487(3) 0.0375(18) Uani 1 1 d .
H25A H -0.1246 0.9914 0.0623 0.056 Uiso 1 1 calc R
H25B H -0.1683 0.8252 0.0564 0.056 Uiso 1 1 calc R
H25C H -0.1145 0.9098 0.0161 0.056 Uiso 1 1 calc R
C26 C 0.4918(7) 0.7931(8) 0.1256(2) 0.0318(17) Uani 1 1 d .
C27 C 0.6292(7) 0.7935(8) 0.1396(3) 0.0384(19) Uani 1 1 d .
H27A H 0.6674 0.8662 0.1596 0.046 Uiso 1 1 calc R
C28 C 0.7107(7) 0.6886(8) 0.1245(3) 0.0364(18) Uani 1 1 d .
H28A H 0.8037 0.6876 0.1353 0.044 Uiso 1 1 calc R
C29 C 0.6586(8) 0.5868(8) 0.0944(2) 0.0326(17) Uani 1 1 d .
H29A H 0.7162 0.5171 0.0839 0.039 Uiso 1 1 calc R
C30 C 0.5230(8) 0.5833(8) 0.0787(2) 0.0328(17) Uani 1 1 d .
H30A H 0.4871 0.5124 0.0576 0.039 Uiso 1 1 calc R
C31 C 0.4400(7) 0.6879(6) 0.0950(2) 0.0222(15) Uani 1 1 d .
C32 C -0.0155(7) 1.0583(8) 0.1482(2) 0.0316(16) Uani 1 1 d .
H32A H -0.0214 0.9692 0.1635 0.038 Uiso 1 1 calc R
C33 C -0.0728(7) 1.1848(8) 0.1631(2) 0.0317(17) Uani 1 1 d .
H33A H -0.1191 1.1804 0.1884 0.038 Uiso 1 1 calc R
C34 C -0.0631(7) 1.3141(8) 0.1417(3) 0.0357(18) Uani 1 1 d .
H34A H -0.1029 1.3985 0.1521 0.043 Uiso 1 1 calc R
C35 C 0.0046(7) 1.3215(8) 0.1052(3) 0.0349(18) Uani 1 1 d .
H35A H 0.0143 1.4119 0.0909 0.042 Uiso 1 1 calc R
C36 C 0.0589(7) 1.1962(8) 0.0891(2) 0.0294(16) Uani 1 1 d .
H36A H 0.1023 1.2012 0.0631 0.035 Uiso 1 1 calc R
C37 C 0.0503(6) 1.0654(8) 0.1105(2) 0.0244(15) Uani 1 1 d .

loop_
_atom_site_aniso_label
_atom_site_aniso_U_11
_atom_site_aniso_U_22
_atom_site_aniso_U_33
_atom_site_aniso_U_23
_atom_site_aniso_U_13
_atom_site_aniso_U_12
Cr1 0.0201(6) 0.0233(6) 0.0242(6) -0.0059(5) 0.0039(4) 0.0005(5)
N1 0.012(3) 0.030(3) 0.022(3) -0.004(2) 0.004(2) -0.003(2)
N2 0.024(3) 0.024(3) 0.025(3) -0.002(2) 0.008(2) 0.000(2)
N3 0.018(3) 0.022(3) 0.029(3) -0.001(2) 0.007(2) 0.000(2)
N4 0.021(3) 0.020(3) 0.023(3) -0.001(2) 0.002(2) 0.005(2)
C1 0.013(3) 0.032(4) 0.033(4) -0.002(3) 0.000(3) -0.001(3)
C2 0.034(4) 0.023(3) 0.026(4) -0.014(3) 0.008(3) -0.003(3)
C3 0.020(3) 0.029(4) 0.028(4) -0.006(3) 0.006(3) -0.005(3)
C4 0.043(5) 0.032(4) 0.037(4) -0.001(3) 0.016(4) -0.003(4)
C5 0.056(5) 0.037(4) 0.029(4) -0.004(3) 0.020(4) 0.001(4)
C6 0.023(4) 0.041(4) 0.031(4) -0.007(3) -0.001(3) -0.005(3)
C7 0.020(4) 0.032(4) 0.044(4) -0.012(3) 0.003(3) -0.009(3)
C8 0.033(4) 0.028(4) 0.034(4) -0.005(3) 0.013(3) -0.012(3)
C9 0.045(5) 0.035(4) 0.028(4) -0.002(3) 0.004(3) -0.003(4)
C10 0.021(4) 0.034(4) 0.035(4) -0.004(3) 0.008(3) -0.002(3)
C11 0.023(4) 0.022(3) 0.029(4) 0.002(3) 0.009(3) 0.004(3)
C12 0.027(4) 0.038(4) 0.035(4) 0.005(4) -0.001(3) 0.000(3)
C13 0.040(5) 0.038(4) 0.043(5) -0.007(4) 0.014(4) -0.012(4)
C14 0.057(5) 0.027(4) 0.031(4) -0.004(3) 0.017(4) -0.003(4)
C15 0.035(4) 0.032(4) 0.037(4) -0.005(3) 0.007(3) 0.001(3)
C16 0.032(4) 0.031(4) 0.034(4) 0.002(3) 0.006(3) -0.008(3)
C17 0.019(3) 0.030(4) 0.024(3) -0.009(3) 0.009(3) -0.001(3)
C21 0.031(4) 0.025(4) 0.032(4) 0.000(3) 0.005(3) -0.016(3)
C22 0.017(3) 0.031(4) 0.033(4) -0.003(3) -0.001(3) -0.008(3)
C23 0.019(4) 0.034(4) 0.027(4) -0.003(3) 0.007(3) -0.006(3)
C24 0.040(5) 0.027(4) 0.045(5) -0.019(3) -0.001(4) -0.001(3)
C25 0.023(4) 0.042(4) 0.046(5) -0.008(4) 0.000(3) -0.005(3)
C26 0.031(4) 0.031(4) 0.034(4) -0.004(3) 0.009(3) 0.003(3)
C27 0.028(4) 0.035(4) 0.050(5) -0.019(4) -0.006(3) 0.002(3)
C28 0.024(4) 0.040(4) 0.043(4) -0.004(4) -0.001(3) 0.001(3)
C29 0.039(4) 0.026(4) 0.034(4) 0.000(3) 0.007(3) 0.008(3)
C30 0.042(5) 0.027(4) 0.031(4) -0.007(3) 0.008(3) -0.002(3)
C31 0.030(4) 0.015(3) 0.022(3) 0.004(3) 0.006(3) -0.001(3)
C32 0.022(4) 0.036(4) 0.037(4) 0.000(3) 0.004(3) -0.002(3)
C33 0.018(4) 0.047(5) 0.031(4) -0.006(3) 0.007(3) 0.010(3)
C34 0.024(4) 0.037(4) 0.045(5) -0.003(4) 0.002(3) 0.014(3)
C35 0.025(4) 0.025(4) 0.054(5) 0.001(3) 0.002(3) 0.002(3)
C36 0.022(4) 0.030(4) 0.039(4) 0.000(3) 0.010(3) -0.001(3)
C37 0.011(3) 0.033(4) 0.030(4) -0.003(3) 0.004(3) 0.002(3)

loop_
_atom_type_symbol
_atom_type_description
_atom_type_scat_dispersion_real
_atom_type_scat_dispersion_imag
_atom_type_scat_source
C C 0.0033 0.0016 'International Tables Vol C Tables 4.2.6.8 and 6.1.1.4'
H H 0.0000 0.0000 'International Tables Vol C Tables 4.2.6.8 and 6.1.1.4'
N N 0.0061 0.0033 'International Tables Vol C Tables 4.2.6.8 and 6.1.1.4'
Cr Cr 0.3209 0.6236 'International Tables Vol C Tables 4.2.6.8 and 6.1.1.4'

loop_
_geom_angle_atom_site_label_1
_geom_angle_atom_site_label_2
_geom_angle_atom_site_label_3
_geom_angle
N1 Cr1 N2 89.7(2)
N1 Cr1 N3 142.8(2)
N2 Cr1 N3 126.0(2)
N1 Cr1 C26 99.6(3)
N2 Cr1 C26 102.0(3)
N3 Cr1 C26 66.2(3)
N1 Cr1 N4 97.9(2)
N2 Cr1 N4 98.5(2)
N3 Cr1 N4 87.5(2)
C26 Cr1 N4 153.0(3)
C1 N1 C11 119.8(6)
C1 N1 Cr1 127.9(5)
C11 N1 Cr1 112.2(4)
C3 N2 C17 118.0(5)
C3 N2 Cr1 126.3(5)
C17 N2 Cr1 115.6(4)
C21 N3 C31 132.1(6)
C21 N3 Cr1 132.5(5)
C31 N3 Cr1 95.2(4)
C23 N4 C37 117.3(5)
C23 N4 Cr1 126.4(5)
C37 N4 Cr1 116.3(4)
N1 C1 C2 122.4(6)
N1 C1 C4 121.2(6)
C2 C1 C4 116.4(6)
C1 C2 C3 126.9(6)
N2 C3 C2 123.0(6)
N2 C3 C5 119.6(6)
C2 C3 C5 117.4(6)
C11 C6 C7 120.8(7)
C8 C7 C6 119.5(7)
C7 C8 C9 120.5(7)
C8 C9 C10 119.2(7)
C11 C10 C9 121.1(7)
C10 C11 C6 118.9(6)
C10 C11 N1 118.9(6)
C6 C11 N1 122.0(6)
C13 C12 C17 120.4(7)
C14 C13 C12 120.5(7)
C13 C14 C15 119.2(7)
C16 C15 C14 120.4(7)
C15 C16 C17 121.0(7)
C16 C17 C12 118.2(7)
C16 C17 N2 121.8(6)
C12 C17 N2 120.0(6)
N3 C21 C22 120.6(6)
N3 C21 C24 121.3(7)
C22 C21 C24 118.1(6)
C21 C22 C23 128.4(6)
N4 C23 C22 124.5(6)
N4 C23 C25 119.5(6)
C22 C23 C25 116.1(6)
C31 C26 C27 118.2(6)
C31 C26 Cr1 92.9(5)
C27 C26 Cr1 148.5(6)
C28 C27 C26 120.5(7)
C29 C28 C27 120.6(7)
C28 C29 C30 121.2(7)
C29 C30 C31 118.1(6)
C26 C31 N3 105.6(6)
C26 C31 C30 121.4(6)
N3 C31 C30 132.8(6)
C37 C32 C33 119.0(7)
C34 C33 C32 121.1(7)
C33 C34 C35 119.8(7)
C34 C35 C36 119.9(7)
C37 C36 C35 120.7(7)
C36 C37 C32 119.4(6)
C36 C37 N4 121.3(6)
C32 C37 N4 119.2(6)

loop_
_geom_bond_atom_site_label_1
_geom_bond_atom_site_label_2
_geom_bond_distance
Cr1 N1 1.976(5)
Cr1 N2 1.979(5)
Cr1 N3 2.005(5)
Cr1 C26 2.062(7)
Cr1 N4 2.099(5)
N1 C1 1.326(8)
N1 C11 1.448(8)
N2 C3 1.349(8)
N2 C17 1.422(8)
N3 C21 1.339(8)
N3 C31 1.396(8)
N4 C23 1.336(9)
N4 C37 1.443(8)
C1 C2 1.393(10)
C1 C4 1.511(10)
C2 C3 1.394(9)
C3 C5 1.512(9)
C6 C11 1.373(10)
C6 C7 1.383(10)
C7 C8 1.385(10)
C8 C9 1.370(10)
C9 C10 1.388(10)
C10 C11 1.380(10)
C12 C13 1.381(11)
C12 C17 1.396(10)
C13 C14 1.384(11)
C14 C15 1.373(11)
C15 C16 1.381(10)
C16 C17 1.384(10)
C21 C22 1.401(10)
C21 C24 1.519(9)
C22 C23 1.403(10)
C23 C25 1.511(10)
C26 C31 1.392(10)
C26 C27 1.393(10)
C27 C28 1.387(11)
C28 C29 1.363(10)
C29 C30 1.386(11)
C30 C31 1.410(10)
C32 C37 1.395(10)
C32 C33 1.405(10)
C33 C34 1.366(11)
C34 C35 1.376(11)
C35 C36 1.396(10)
C36 C37 1.378(10)
